data_7218847
loop_
_publ_author_name
'Li, Ya-Nan'
'Huo, Li-Hua'
'Yu, Yi-Zhe'
'Ge, Fa-Yuan'
'Deng, Zhao-Peng'
'Zhu, Zhi-Biao'
'Gao, Shan'

_publ_section_title
;
 Influence of solvents and assembly on the supramolecular patterns and
 luminescent properties of organic salts comprising
 4,4&#x2019;-dihydroxybiphenyl-3,3&#x2019;-disulfonate and
 triphenylmethanaminium
;
_journal_name_full 'RSC Adv.'
_journal_paper_doi 10.1039/C4RA12338G
_journal_year 2014
_chemical_formula_moiety 'C12 H8 O8 S2, 2(C19 H18 N), 2(C4 H8 O2)'
_chemical_formula_sum 'C58 H60 N2 O12 S2'
_chemical_formula_weight 1041.20
_chemical_name_systematic
; 
 ? 
;
_space_group_IT_number 2
_symmetry_cell_setting triclinic
_symmetry_space_group_name_Hall '-P 1'
_symmetry_space_group_name_H-M 'P -1'
_atom_sites_solution_hydrogens geom
_atom_sites_solution_primary direct
_atom_sites_solution_secondary difmap
_audit_creation_method SHELXL-97
_cell_angle_alpha 63.421(8)
_cell_angle_beta 75.925(8)
_cell_angle_gamma 72.752(7)
_cell_formula_units_Z 1
_cell_length_a 9.0753(8)
_cell_length_b 13.0083(9)
_cell_length_c 13.1464(12)
_cell_measurement_reflns_used 1885
_cell_measurement_temperature 295(2)
_cell_measurement_theta_max 27.50
_cell_measurement_theta_min 3.22
_cell_volume 1314.4(2)
_computing_cell_refinement
;
CrysAlis Pro (Agilent, 2013)
;
_computing_data_collection
;
CrysAlis Pro (Agilent, 2013)
;
_computing_data_reduction
;
CrysAlis Pro (Agilent, 2013)
;
_computing_molecular_graphics '(K. Brandenburg, Diamond 3.1, 2009)'
_computing_publication_material '(K. Brandenburg, Diamond 3.1, 2009)'
_computing_structure_refinement 'SHELXL-97 (Sheldrick, 1997)'
_computing_structure_solution 'SHELXS-97 (Sheldrick, 1990)'
_diffrn_ambient_temperature 295(2)
_diffrn_detector_area_resol_mean 16.1954
_diffrn_measured_fraction_theta_full 0.988
_diffrn_measured_fraction_theta_max 0.988
_diffrn_measurement_device_type 'Xcalibur, Eos'
_diffrn_measurement_method '\w scans'
_diffrn_radiation_monochromator graphite
_diffrn_radiation_source 'Enhance (Mo) X-ray Source'
_diffrn_radiation_type MoK\a
_diffrn_radiation_wavelength 0.71073
_diffrn_reflns_av_R_equivalents 0.0167
_diffrn_reflns_av_sigmaI/netI 0.0475
_diffrn_reflns_limit_h_max 11
_diffrn_reflns_limit_h_min -10
_diffrn_reflns_limit_k_max 16
_diffrn_reflns_limit_k_min -13
_diffrn_reflns_limit_l_max 17
_diffrn_reflns_limit_l_min -14
_diffrn_reflns_number 7815
_diffrn_reflns_theta_full 27.56
_diffrn_reflns_theta_max 27.56
_diffrn_reflns_theta_min 3.22
_exptl_absorpt_coefficient_mu 0.167
_exptl_absorpt_correction_T_max 0.9705
_exptl_absorpt_correction_T_min 0.9641
_exptl_absorpt_correction_type multi-scan
_exptl_absorpt_process_details
; 
CrysAlis Pro (Agilent, 2013)
Empirical absorption correction using spherical harmonics,
 implemented in SCALE3 ABSPACK scaling algorithm. 
;
_exptl_crystal_colour colorless
_exptl_crystal_density_diffrn 1.315
_exptl_crystal_density_method 'not measured'
_exptl_crystal_description prism
_exptl_crystal_F_000 550
_exptl_crystal_size_max 0.22
_exptl_crystal_size_mid 0.19
_exptl_crystal_size_min 0.18
_refine_diff_density_max 0.595
_refine_diff_density_min -0.385
_refine_diff_density_rms 0.053
_refine_ls_extinction_method none
_refine_ls_goodness_of_fit_ref 1.038
_refine_ls_hydrogen_treatment mixed
_refine_ls_matrix_type full
_refine_ls_number_parameters 346
_refine_ls_number_reflns 6004
_refine_ls_number_restraints 7
_refine_ls_restrained_S_all 1.037
_refine_ls_R_factor_all 0.0942
_refine_ls_R_factor_gt 0.0663
_refine_ls_shift/su_max 0.000
_refine_ls_shift/su_mean 0.000
_refine_ls_structure_factor_coef Fsqd
_refine_ls_weighting_details 'calc w=1/[\s^2^(Fo^2^)+(0.0811P)^2^+0.5648P] where P=(Fo^2^+2Fc^2^)/3'
_refine_ls_weighting_scheme calc
_refine_ls_wR_factor_gt 0.1626
_refine_ls_wR_factor_ref 0.1848
_reflns_number_gt 4162
_reflns_number_total 6004
_reflns_threshold_expression >2sigma(I)
_cod_data_source_file c4ra12338g2.cif
_cod_data_source_block 10
_cod_original_cell_volume 1314.42(19)
_cod_database_code 7218847

loop_
_symmetry_equiv_pos_as_xyz
'x, y, z'
'-x, -y, -z'

loop_
_atom_site_label
_atom_site_type_symbol
_atom_site_fract_x
_atom_site_fract_y
_atom_site_fract_z
_atom_site_U_iso_or_equiv
_atom_site_adp_type
_atom_site_occupancy
_atom_site_symmetry_multiplicity
_atom_site_calc_flag
_atom_site_refinement_flags
S1 S 0.61267(8) -0.13502(5) 0.35391(6) 0.0433(2) Uani 1 1 d .
O1 O 0.5517(3) -0.10820(17) 0.45417(18) 0.0588(6) Uani 1 1 d .
O2 O 0.5711(3) -0.02951(15) 0.25101(17) 0.0574(6) Uani 1 1 d .
O3 O 0.7745(2) -0.19247(17) 0.3509(2) 0.0660(6) Uani 1 1 d .
O4 O 0.3251(3) -0.08907(18) 0.2355(2) 0.0756(7) Uani 1 1 d D
H4O H 0.397(4) -0.055(4) 0.225(4) 0.113 Uiso 1 1 d D
O5 O 0.1072(2) 0.07154(19) 0.4344(2) 0.0684(6) Uani 1 1 d .
O6 O 0.9429(4) 0.0889(4) 0.0363(4) 0.1336(15) Uani 1 1 d .
N1 N 0.3871(2) 0.15754(17) 0.33185(18) 0.0363(5) Uani 1 1 d D
H1N1 H 0.2940(13) 0.144(2) 0.350(2) 0.054 Uiso 1 1 d D
H1N2 H 0.448(2) 0.1025(18) 0.313(2) 0.054 Uiso 1 1 d D
H1N3 H 0.413(2) 0.149(2) 0.3947(14) 0.054 Uiso 1 1 d D
C1 C 0.3913(3) 0.27673(19) 0.2315(2) 0.0336(5) Uani 1 1 d .
C2 C 0.3763(3) 0.2631(2) 0.1247(2) 0.0360(5) Uani 1 1 d .
C3 C 0.4682(4) 0.3066(3) 0.0217(3) 0.0603(8) Uani 1 1 d .
H3A H 0.5429 0.3458 0.0152 0.072 Uiso 1 1 calc R
C4 C 0.4498(5) 0.2921(4) -0.0730(3) 0.0806(11) Uani 1 1 d .
H4A H 0.5130 0.3212 -0.1421 0.097 Uiso 1 1 calc R
C5 C 0.3399(5) 0.2355(3) -0.0656(3) 0.0731(10) Uani 1 1 d .
H5A H 0.3292 0.2252 -0.1288 0.088 Uiso 1 1 calc R
C6 C 0.2465(4) 0.1946(3) 0.0351(3) 0.0617(8) Uani 1 1 d .
H6A H 0.1708 0.1568 0.0405 0.074 Uiso 1 1 calc R
C7 C 0.2633(3) 0.2087(2) 0.1295(2) 0.0457(6) Uani 1 1 d .
H7A H 0.1974 0.1811 0.1975 0.055 Uiso 1 1 calc R
C8 C 0.5481(3) 0.3024(2) 0.2261(2) 0.0376(5) Uani 1 1 d .
C9 C 0.5588(3) 0.3934(3) 0.2496(3) 0.0555(8) Uani 1 1 d .
H9A H 0.4687 0.4415 0.2691 0.067 Uiso 1 1 calc R
C10 C 0.7030(4) 0.4133(3) 0.2441(4) 0.0733(10) Uani 1 1 d .
H10A H 0.7088 0.4733 0.2623 0.088 Uiso 1 1 calc R
C11 C 0.8367(4) 0.3458(3) 0.2124(3) 0.0729(10) Uani 1 1 d .
H11A H 0.9329 0.3618 0.2056 0.087 Uiso 1 1 calc R
C12 C 0.8274(4) 0.2538(3) 0.1907(4) 0.0741(11) Uani 1 1 d .
H12A H 0.9179 0.2064 0.1705 0.089 Uiso 1 1 calc R
C13 C 0.6854(3) 0.2315(3) 0.1986(3) 0.0586(8) Uani 1 1 d .
H13A H 0.6810 0.1680 0.1853 0.070 Uiso 1 1 calc R
C14 C 0.2534(3) 0.3689(2) 0.2545(2) 0.0370(5) Uani 1 1 d .
C15 C 0.1748(3) 0.3534(2) 0.3620(2) 0.0455(6) Uani 1 1 d .
H15A H 0.2027 0.2833 0.4244 0.055 Uiso 1 1 calc R
C16 C 0.0535(4) 0.4423(3) 0.3781(3) 0.0616(8) Uani 1 1 d .
H16A H -0.0002 0.4303 0.4510 0.074 Uiso 1 1 calc R
C17 C 0.0127(4) 0.5466(3) 0.2877(4) 0.0703(10) Uani 1 1 d .
H17A H -0.0668 0.6062 0.2992 0.084 Uiso 1 1 calc R
C18 C 0.0899(4) 0.5631(3) 0.1797(4) 0.0686(10) Uani 1 1 d .
H18A H 0.0621 0.6341 0.1180 0.082 Uiso 1 1 calc R
C19 C 0.2083(3) 0.4753(2) 0.1620(3) 0.0533(7) Uani 1 1 d .
H19A H 0.2585 0.4868 0.0883 0.064 Uiso 1 1 calc R
C20 C 0.5069(3) -0.2353(2) 0.3654(2) 0.0380(5) Uani 1 1 d .
C21 C 0.5542(3) -0.3526(2) 0.4388(2) 0.0403(6) Uani 1 1 d .
H21A H 0.6424 -0.3747 0.4742 0.048 Uiso 1 1 calc R
C22 C 0.4737(3) -0.43770(19) 0.4609(2) 0.0372(5) Uani 1 1 d .
C23 C 0.3410(3) -0.3991(2) 0.4069(3) 0.0496(7) Uani 1 1 d .
H23A H 0.2829 -0.4532 0.4209 0.060 Uiso 1 1 calc R
C24 C 0.2934(4) -0.2844(2) 0.3341(3) 0.0582(8) Uani 1 1 d .
H24A H 0.2043 -0.2621 0.2996 0.070 Uiso 1 1 calc R
C25 C 0.3769(3) -0.2006(2) 0.3111(2) 0.0476(7) Uani 1 1 d .
C26 C -0.0330(5) 0.1131(3) 0.4904(4) 0.0912(13) Uani 1 1 d .
H26A H -0.0671 0.1972 0.4483 0.109 Uiso 1 1 calc R
H26B H -0.0186 0.0989 0.5667 0.109 Uiso 1 1 calc R
C27 C 0.1527(5) -0.0517(4) 0.5015(5) 0.123(2) Uani 1 1 d .
H27A H 0.1652 -0.0646 0.5778 0.147 Uiso 1 1 calc R
H27B H 0.2518 -0.0836 0.4665 0.147 Uiso 1 1 calc R
C28 C 0.8867(10) 0.0900(6) -0.0402(7) 0.189(4) Uani 1 1 d .
H28A H 0.8373 0.1699 -0.0863 0.227 Uiso 1 1 calc R
H28B H 0.8085 0.0426 -0.0072 0.227 Uiso 1 1 calc R
C29 C 0.9870(9) -0.0417(7) 0.1127(4) 0.151(3) Uani 1 1 d .
H29A H 1.0232 -0.0534 0.1814 0.181 Uiso 1 1 calc R
H29B H 0.8990 -0.0785 0.1345 0.181 Uiso 1 1 calc R

loop_
_atom_site_aniso_label
_atom_site_aniso_U_11
_atom_site_aniso_U_22
_atom_site_aniso_U_33
_atom_site_aniso_U_23
_atom_site_aniso_U_13
_atom_site_aniso_U_12
S1 0.0558(4) 0.0254(3) 0.0487(4) -0.0110(3) -0.0115(3) -0.0114(3)
O1 0.0826(15) 0.0486(11) 0.0586(13) -0.0289(10) -0.0194(11) -0.0133(11)
O2 0.0814(15) 0.0314(9) 0.0558(12) -0.0040(9) -0.0198(10) -0.0204(10)
O3 0.0514(12) 0.0411(11) 0.0942(17) -0.0165(11) -0.0065(11) -0.0141(10)
O4 0.0851(17) 0.0330(11) 0.0999(18) -0.0004(11) -0.0509(15) -0.0120(11)
O5 0.0556(13) 0.0583(13) 0.0805(16) -0.0222(12) 0.0187(11) -0.0294(11)
O6 0.103(2) 0.138(3) 0.224(5) -0.140(4) -0.043(3) 0.009(2)
N1 0.0393(11) 0.0290(10) 0.0404(11) -0.0108(9) -0.0061(9) -0.0115(9)
C1 0.0323(12) 0.0263(11) 0.0416(13) -0.0118(10) -0.0032(10) -0.0097(9)
C2 0.0374(13) 0.0279(11) 0.0394(13) -0.0112(10) -0.0072(10) -0.0046(10)
C3 0.067(2) 0.065(2) 0.0489(17) -0.0169(15) 0.0049(14) -0.0343(17)
C4 0.098(3) 0.095(3) 0.0428(18) -0.0243(18) 0.0107(17) -0.034(2)
C5 0.088(3) 0.089(3) 0.055(2) -0.0392(19) -0.0115(18) -0.020(2)
C6 0.063(2) 0.072(2) 0.065(2) -0.0348(17) -0.0129(16) -0.0208(17)
C7 0.0424(15) 0.0548(16) 0.0465(15) -0.0222(13) -0.0052(12) -0.0173(12)
C8 0.0320(12) 0.0325(12) 0.0489(15) -0.0147(11) -0.0047(10) -0.0110(10)
C9 0.0403(15) 0.0526(17) 0.089(2) -0.0423(16) -0.0045(14) -0.0128(13)
C10 0.055(2) 0.068(2) 0.126(3) -0.057(2) -0.0119(19) -0.0237(17)
C11 0.0403(17) 0.074(2) 0.118(3) -0.043(2) -0.0129(18) -0.0228(16)
C12 0.0314(15) 0.078(2) 0.131(3) -0.062(2) -0.0030(17) -0.0111(15)
C13 0.0375(15) 0.0506(17) 0.102(3) -0.0439(17) -0.0058(15) -0.0102(13)
C14 0.0292(12) 0.0333(12) 0.0534(15) -0.0205(11) -0.0052(10) -0.0088(10)
C15 0.0402(14) 0.0470(15) 0.0571(17) -0.0281(13) -0.0030(12) -0.0119(12)
C16 0.0449(17) 0.068(2) 0.086(2) -0.0507(19) 0.0064(15) -0.0122(15)
C17 0.0456(18) 0.058(2) 0.121(3) -0.057(2) -0.0134(19) 0.0060(15)
C18 0.061(2) 0.0386(16) 0.098(3) -0.0253(17) -0.0245(19) 0.0079(14)
C19 0.0515(17) 0.0363(14) 0.0646(19) -0.0168(13) -0.0086(14) -0.0041(12)
C20 0.0500(15) 0.0264(11) 0.0390(13) -0.0137(10) -0.0041(11) -0.0108(10)
C21 0.0528(16) 0.0312(12) 0.0398(14) -0.0137(10) -0.0073(11) -0.0130(11)
C22 0.0462(14) 0.0287(12) 0.0374(13) -0.0155(10) 0.0006(11) -0.0106(10)
C23 0.0515(16) 0.0316(13) 0.0658(19) -0.0156(12) -0.0101(14) -0.0136(12)
C24 0.0540(18) 0.0404(15) 0.079(2) -0.0139(14) -0.0251(15) -0.0114(13)
C25 0.0570(17) 0.0284(12) 0.0541(16) -0.0108(11) -0.0154(13) -0.0075(12)
C26 0.084(3) 0.063(2) 0.119(3) -0.041(2) 0.028(2) -0.032(2)
C27 0.058(2) 0.067(3) 0.195(6) -0.019(3) 0.010(3) -0.023(2)
C28 0.237(8) 0.136(5) 0.250(8) -0.141(6) -0.179(8) 0.102(5)
C29 0.202(7) 0.160(6) 0.060(3) -0.017(4) 0.007(4) -0.058(6)

loop_
_atom_type_symbol
_atom_type_description
_atom_type_scat_dispersion_real
_atom_type_scat_dispersion_imag
_atom_type_scat_source
C C 0.0033 0.0016 'International Tables Vol C Tables 4.2.6.8 and 6.1.1.4'
H H 0.0000 0.0000 'International Tables Vol C Tables 4.2.6.8 and 6.1.1.4'
N N 0.0061 0.0033 'International Tables Vol C Tables 4.2.6.8 and 6.1.1.4'
O O 0.0106 0.0060 'International Tables Vol C Tables 4.2.6.8 and 6.1.1.4'
S S 0.1246 0.1234 'International Tables Vol C Tables 4.2.6.8 and 6.1.1.4'

loop_
_geom_angle_atom_site_label_1
_geom_angle_atom_site_label_2
_geom_angle_atom_site_label_3
_geom_angle
_geom_angle_site_symmetry_1
_geom_angle_site_symmetry_3
O3 S1 O1 113.20(14) . .
O3 S1 O2 115.27(13) . .
O1 S1 O2 109.28(12) . .
O3 S1 C20 107.36(12) . .
O1 S1 C20 105.42(12) . .
O2 S1 C20 105.53(12) . .
C25 O4 H4O 103(3) . .
C26 O5 C27 107.1(3) . .
C28 O6 C29 103.4(5) . .
C1 N1 H1N1 110.9(18) . .
C1 N1 H1N2 109.8(18) . .
H1N1 N1 H1N2 107.2(14) . .
C1 N1 H1N3 115.4(17) . .
H1N1 N1 H1N3 105.8(13) . .
H1N2 N1 H1N3 107.3(14) . .
N1 C1 C14 108.89(19) . .
N1 C1 C2 106.63(17) . .
C14 C1 C2 110.16(19) . .
N1 C1 C8 105.35(18) . .
C14 C1 C8 112.15(18) . .
C2 C1 C8 113.3(2) . .
C3 C2 C7 118.0(2) . .
C3 C2 C1 122.5(2) . .
C7 C2 C1 119.5(2) . .
C2 C3 C4 120.2(3) . .
C2 C3 H3A 119.9 . .
C4 C3 H3A 119.9 . .
C5 C4 C3 120.8(3) . .
C5 C4 H4A 119.6 . .
C3 C4 H4A 119.6 . .
C6 C5 C4 119.3(3) . .
C6 C5 H5A 120.4 . .
C4 C5 H5A 120.4 . .
C5 C6 C7 120.5(3) . .
C5 C6 H6A 119.8 . .
C7 C6 H6A 119.8 . .
C6 C7 C2 121.1(3) . .
C6 C7 H7A 119.4 . .
C2 C7 H7A 119.4 . .
C9 C8 C13 118.1(2) . .
C9 C8 C1 122.3(2) . .
C13 C8 C1 119.6(2) . .
C8 C9 C10 120.4(3) . .
C8 C9 H9A 119.8 . .
C10 C9 H9A 119.8 . .
C11 C10 C9 120.7(3) . .
C11 C10 H10A 119.6 . .
C9 C10 H10A 119.6 . .
C10 C11 C12 119.2(3) . .
C10 C11 H11A 120.4 . .
C12 C11 H11A 120.4 . .
C13 C12 C11 120.5(3) . .
C13 C12 H12A 119.7 . .
C11 C12 H12A 119.7 . .
C12 C13 C8 121.0(3) . .
C12 C13 H13A 119.5 . .
C8 C13 H13A 119.5 . .
C15 C14 C19 118.5(2) . .
C15 C14 C1 123.1(2) . .
C19 C14 C1 118.4(2) . .
C14 C15 C16 120.4(3) . .
C14 C15 H15A 119.8 . .
C16 C15 H15A 119.8 . .
C17 C16 C15 120.5(3) . .
C17 C16 H16A 119.7 . .
C15 C16 H16A 119.7 . .
C16 C17 C18 119.6(3) . .
C16 C17 H17A 120.2 . .
C18 C17 H17A 120.2 . .
C17 C18 C19 120.5(3) . .
C17 C18 H18A 119.7 . .
C19 C18 H18A 119.7 . .
C18 C19 C14 120.4(3) . .
C18 C19 H19A 119.8 . .
C14 C19 H19A 119.8 . .
C25 C20 C21 120.0(2) . .
C25 C20 S1 122.95(18) . .
C21 C20 S1 116.9(2) . .
C22 C21 C20 122.1(2) . .
C22 C21 H21A 119.0 . .
C20 C21 H21A 119.0 . .
C21 C22 C23 116.4(2) . .
C21 C22 C22 121.3(3) . 2_646
C23 C22 C22 122.3(3) . 2_646
C24 C23 C22 122.3(2) . .
C24 C23 H23A 118.9 . .
C22 C23 H23A 118.9 . .
C23 C24 C25 120.7(3) . .
C23 C24 H24A 119.7 . .
C25 C24 H24A 119.7 . .
O4 C25 C20 124.1(2) . .
O4 C25 C24 117.4(3) . .
C20 C25 C24 118.5(2) . .
O5 C26 C27 109.5(3) . 2_556
O5 C26 H26A 109.8 . .
C27 C26 H26A 109.8 2_556 .
O5 C26 H26B 109.8 . .
C27 C26 H26B 109.8 2_556 .
H26A C26 H26B 108.2 . .
O5 C27 C26 110.1(4) . 2_556
O5 C27 H27A 109.6 . .
C26 C27 H27A 109.6 2_556 .
O5 C27 H27B 109.6 . .
C26 C27 H27B 109.6 2_556 .
H27A C27 H27B 108.2 . .
O6 C28 C29 108.5(6) . 2_755
O6 C28 H28A 110.0 . .
C29 C28 H28A 110.0 2_755 .
O6 C28 H28B 110.0 . .
C29 C28 H28B 110.0 2_755 .
H28A C28 H28B 108.4 . .
C28 C29 O6 104.0(5) 2_755 .
C28 C29 H29A 111.0 2_755 .
O6 C29 H29A 111.0 . .
C28 C29 H29B 111.0 2_755 .
O6 C29 H29B 111.0 . .
H29A C29 H29B 109.0 . .

loop_
_geom_bond_atom_site_label_1
_geom_bond_atom_site_label_2
_geom_bond_distance
_geom_bond_site_symmetry_2
S1 O3 1.437(2) .
S1 O1 1.452(2) .
S1 O2 1.4614(19) .
S1 C20 1.773(2) .
O4 C25 1.358(3) .
O4 H4O 0.85(3) .
O5 C26 1.395(4) .
O5 C27 1.428(5) .
O6 C28 1.227(6) .
O6 C29 1.522(7) .
N1 C1 1.525(3) .
N1 H1N1 0.87(3) .
N1 H1N2 0.87(3) .
N1 H1N3 0.87(3) .
C1 C14 1.532(3) .
C1 C2 1.533(3) .
C1 C8 1.534(3) .
C2 C3 1.376(4) .
C2 C7 1.384(3) .
C3 C4 1.394(5) .
C3 H3A 0.9300 .
C4 C5 1.367(5) .
C4 H4A 0.9300 .
C5 C6 1.358(5) .
C5 H5A 0.9300 .
C6 C7 1.383(4) .
C6 H6A 0.9300 .
C7 H7A 0.9300 .
C8 C9 1.383(3) .
C8 C13 1.390(4) .
C9 C10 1.388(4) .
C9 H9A 0.9300 .
C10 C11 1.366(5) .
C10 H10A 0.9300 .
C11 C12 1.379(5) .
C11 H11A 0.9300 .
C12 C13 1.372(4) .
C12 H12A 0.9300 .
C13 H13A 0.9300 .
C14 C15 1.374(4) .
C14 C19 1.400(4) .
C15 C16 1.394(4) .
C15 H15A 0.9300 .
C16 C17 1.366(5) .
C16 H16A 0.9300 .
C17 C18 1.373(5) .
C17 H17A 0.9300 .
C18 C19 1.379(4) .
C18 H18A 0.9300 .
C19 H19A 0.9300 .
C20 C25 1.383(4) .
C20 C21 1.393(3) .
C21 C22 1.390(3) .
C21 H21A 0.9300 .
C22 C23 1.394(4) .
C22 C22 1.483(5) 2_646
C23 C24 1.368(4) .
C23 H23A 0.9300 .
C24 C25 1.392(4) .
C24 H24A 0.9300 .
C26 C27 1.487(6) 2_556
C26 H26A 0.9700 .
C26 H26B 0.9700 .
C27 C26 1.487(6) 2_556
C27 H27A 0.9700 .
C27 H27B 0.9700 .
C28 C29 1.481(9) 2_755
C28 H28A 0.9700 .
C28 H28B 0.9700 .
C29 C28 1.481(9) 2_755
C29 H29A 0.9700 .
C29 H29B 0.9700 .

loop_
_geom_hbond_atom_site_label_D
_geom_hbond_atom_site_label_H
_geom_hbond_atom_site_label_A
_geom_hbond_distance_DH
_geom_hbond_distance_HA
_geom_hbond_distance_DA
_geom_hbond_angle_DHA
_geom_hbond_site_symmetry_A
O4 H4O O2 0.85(3) 1.84(2) 2.649(3) 158(5) .
N1 H1N1 O5 0.87(3) 2.019(13) 2.862(3) 163(2) .
N1 H1N2 O2 0.87(3) 2.127(10) 2.980(3) 171(2) .
N1 H1N2 O1 0.87(3) 2.57(2) 3.146(3) 125(2) .
N1 H1N3 O1 0.87(3) 1.894(11) 2.751(3) 169(2) 2_656

loop_
_geom_torsion_atom_site_label_1
_geom_torsion_atom_site_label_2
_geom_torsion_atom_site_label_3
_geom_torsion_atom_site_label_4
_geom_torsion
_geom_torsion_site_symmetry_1
_geom_torsion_site_symmetry_4
N1 C1 C2 C3 -135.5(3) . .
C14 C1 C2 C3 106.5(3) . .
C8 C1 C2 C3 -20.0(3) . .
N1 C1 C2 C7 46.7(3) . .
C14 C1 C2 C7 -71.3(3) . .
C8 C1 C2 C7 162.2(2) . .
C7 C2 C3 C4 -2.1(5) . .
C1 C2 C3 C4 -179.9(3) . .
C2 C3 C4 C5 0.5(6) . .
C3 C4 C5 C6 0.9(6) . .
C4 C5 C6 C7 -0.7(6) . .
C5 C6 C7 C2 -0.9(5) . .
C3 C2 C7 C6 2.3(4) . .
C1 C2 C7 C6 -179.9(3) . .
N1 C1 C8 C9 -113.2(3) . .
C14 C1 C8 C9 5.1(4) . .
C2 C1 C8 C9 130.6(3) . .
N1 C1 C8 C13 65.8(3) . .
C14 C1 C8 C13 -175.9(3) . .
C2 C1 C8 C13 -50.4(3) . .
C13 C8 C9 C10 0.7(5) . .
C1 C8 C9 C10 179.8(3) . .
C8 C9 C10 C11 1.9(6) . .
C9 C10 C11 C12 -2.9(6) . .
C10 C11 C12 C13 1.3(6) . .
C11 C12 C13 C8 1.4(6) . .
C9 C8 C13 C12 -2.4(5) . .
C1 C8 C13 C12 178.5(3) . .
N1 C1 C14 C15 19.7(3) . .
C2 C1 C14 C15 136.3(2) . .
C8 C1 C14 C15 -96.5(3) . .
N1 C1 C14 C19 -162.2(2) . .
C2 C1 C14 C19 -45.6(3) . .
C8 C1 C14 C19 81.6(3) . .
C19 C14 C15 C16 -0.3(4) . .
C1 C14 C15 C16 177.8(2) . .
C14 C15 C16 C17 -1.1(4) . .
C15 C16 C17 C18 1.4(5) . .
C16 C17 C18 C19 -0.2(5) . .
C17 C18 C19 C14 -1.3(5) . .
C15 C14 C19 C18 1.5(4) . .
C1 C14 C19 C18 -176.7(3) . .
O3 S1 C20 C25 -143.3(2) . .
O1 S1 C20 C25 95.8(2) . .
O2 S1 C20 C25 -19.8(3) . .
O3 S1 C20 C21 40.9(2) . .
O1 S1 C20 C21 -80.1(2) . .
O2 S1 C20 C21 164.3(2) . .
C25 C20 C21 C22 -0.5(4) . .
S1 C20 C21 C22 175.45(19) . .
C20 C21 C22 C23 -1.0(4) . .
C20 C21 C22 C22 179.7(3) . 2_646
C21 C22 C23 C24 1.3(4) . .
C22 C22 C23 C24 -179.4(3) 2_646 .
C22 C23 C24 C25 -0.1(5) . .
C21 C20 C25 O4 -177.9(3) . .
S1 C20 C25 O4 6.4(4) . .
C21 C20 C25 C24 1.7(4) . .
S1 C20 C25 C24 -174.0(2) . .
C23 C24 C25 O4 178.3(3) . .
C23 C24 C25 C20 -1.4(5) . .
C27 O5 C26 C27 -60.6(6) . 2_556
C26 O5 C27 C26 61.1(6) . 2_556
C29 O6 C28 C29 -70.0(8) . 2_755
C28 O6 C29 C28 66.7(9) . 2_755
